data_7155669
loop_
_publ_author_name
'Yan, Shenghu'
'Cao, Shengyu'
'sun, jiangtao'

_publ_section_title
;
 Synthesis of Seven-Membered Heterocycles via Copper-Catalyzed
 Cross-Coupling of Terminal Alkynes with Diazo Compounds and Sequential
 Michael Addition
;
_journal_name_full 'Org. Biomol. Chem.'
_journal_paper_doi 10.1039/C7OB01091E
_journal_year 2017
_chemical_formula_sum 'C13 H14 F N O5 S'
_chemical_formula_weight 315.31
_space_group_crystal_system tetragonal
_space_group_IT_number 96
_space_group_name_Hall 'P 4nw 2abw'
_space_group_name_H-M_alt 'P 43 21 2'
_symmetry_space_group_name_Hall 'P 4nw 2abw'
_symmetry_space_group_name_H-M 'P 43 21 2'
_atom_sites_solution_hydrogens mixed
_audit_creation_method SHELXL-2014/6
_audit_update_record
;
2017-05-04 deposited with the CCDC.
2017-06-07 downloaded from the CCDC.
;
_cell_angle_alpha 90
_cell_angle_beta 90
_cell_angle_gamma 90
_cell_formula_units_Z 8
_cell_length_a 10.0438(9)
_cell_length_b 10.0438(9)
_cell_length_c 29.020(3)
_cell_measurement_reflns_used 5250
_cell_measurement_temperature 296(2)
_cell_measurement_theta_max 23.265
_cell_measurement_theta_min 2.565
_cell_volume 2927.5(5)
_computing_cell_refinement 'Bruker SMART'
_computing_data_collection 'Bruker SMART'
_computing_data_reduction 'Bruker SAINT'
_computing_molecular_graphics 'Bruker SHELXTL'
_computing_publication_material 'Bruker SHELXTL'
_computing_structure_refinement 'SHELXL-2014/6 (Sheldrick, 2014)'
_computing_structure_solution 'Bruker SHELXTL'
_diffrn_ambient_temperature 296(2)
_diffrn_measured_fraction_theta_full 1.000
_diffrn_measured_fraction_theta_max 0.994
_diffrn_measurement_device_type 'CCD area detector'
_diffrn_measurement_method 'phi and omega scans'
_diffrn_radiation_type MoK\a
_diffrn_radiation_wavelength 0.71073
_diffrn_reflns_av_R_equivalents 0.0710
_diffrn_reflns_av_unetI/netI 0.0461
_diffrn_reflns_Laue_measured_fraction_full 1.000
_diffrn_reflns_Laue_measured_fraction_max 0.994
_diffrn_reflns_limit_h_max 11
_diffrn_reflns_limit_h_min -13
_diffrn_reflns_limit_k_max 11
_diffrn_reflns_limit_k_min -13
_diffrn_reflns_limit_l_max 37
_diffrn_reflns_limit_l_min -37
_diffrn_reflns_number 19394
_diffrn_reflns_point_group_measured_fraction_full 1.000
_diffrn_reflns_point_group_measured_fraction_max 0.993
_diffrn_reflns_theta_full 25.242
_diffrn_reflns_theta_max 27.744
_diffrn_reflns_theta_min 2.146
_exptl_absorpt_coefficient_mu 0.252
_exptl_absorpt_correction_type none
_exptl_crystal_colour colorless
_exptl_crystal_density_diffrn 1.431
_exptl_crystal_description block
_exptl_crystal_F_000 1312
_exptl_crystal_size_max 0.220
_exptl_crystal_size_mid 0.180
_exptl_crystal_size_min 0.170
_refine_diff_density_max 0.197
_refine_diff_density_min -0.252
_refine_diff_density_rms 0.042
_refine_ls_abs_structure_details
; 
 Flack x determined using 833 quotients [(I+)-(I-)]/[(I+)+(I-)] 
 (Parsons, Flack and Wagner, Acta Cryst. B69 (2013) 249-259). 
;
_refine_ls_abs_structure_Flack 0.93(5)
_refine_ls_extinction_coef 0.0018(7)
_refine_ls_extinction_expression Fc^*^=kFc[1+0.001xFc^2^\l^3^/sin(2\q)]^-1/4^
_refine_ls_extinction_method SHELXL
_refine_ls_goodness_of_fit_ref 1.032
_refine_ls_hydrogen_treatment constr
_refine_ls_matrix_type full
_refine_ls_number_parameters 192
_refine_ls_number_reflns 3432
_refine_ls_number_restraints 0
_refine_ls_restrained_S_all 1.032
_refine_ls_R_factor_all 0.0747
_refine_ls_R_factor_gt 0.0447
_refine_ls_shift/su_max 0.000
_refine_ls_shift/su_mean 0.000
_refine_ls_structure_factor_coef Fsqd
_refine_ls_weighting_details 'w=1/[\s^2^(Fo^2^)+(0.0633P)^2^+0.1934P] where P=(Fo^2^+2Fc^2^)/3'
_refine_ls_weighting_scheme calc
_refine_ls_wR_factor_gt 0.1068
_refine_ls_wR_factor_ref 0.1204
_reflns_Friedel_coverage 0.658
_reflns_Friedel_fraction_full 1.000
_reflns_Friedel_fraction_max 0.991
_reflns_number_gt 2492
_reflns_number_total 3432
_reflns_threshold_expression 'I > 2\s(I)'
_cod_data_source_file c7ob01091e2.cif
_cod_data_source_block 151118A
_cod_original_cell_volume 2927.5(6)
_cod_database_code 7155669
_shelx_space_group_comment
; 
The symmetry employed for this shelxl refinement is uniquely defined 
by the following loop, which should always be used as a source of 
symmetry information in preference to the above space-group names. 
They are only intended as comments. 
;
_shelx_estimated_absorpt_t_min 0.947
_shelx_estimated_absorpt_t_max 0.958
_shelxl_version_number 2014/6

loop_
_space_group_symop_operation_xyz
'x, y, z'
'-x, -y, z+1/2'
'-y+1/2, x+1/2, z+3/4'
'y+1/2, -x+1/2, z+1/4'
'-x+1/2, y+1/2, -z+3/4'
'x+1/2, -y+1/2, -z+1/4'
'y, x, -z'
'-y, -x, -z+1/2'

loop_
_atom_site_label
_atom_site_type_symbol
_atom_site_fract_x
_atom_site_fract_y
_atom_site_fract_z
_atom_site_U_iso_or_equiv
_atom_site_adp_type
_atom_site_occupancy
_atom_site_site_symmetry_order
_atom_site_calc_flag
_atom_site_refinement_flags_posn
_atom_site_refinement_flags_adp
C1 C 0.3106(3) 0.8386(3) 0.14736(10) 0.0433(6) Uani 1 1 d . .
C2 C 0.1914(3) 0.8523(3) 0.17034(11) 0.0559(8) Uani 1 1 d . .
H2 H 0.1457 0.9327 0.1688 0.067 Uiso 1 1 calc R U
C3 C 0.1383(3) 0.7478(3) 0.19581(12) 0.0591(8) Uani 1 1 d . .
H3 H 0.0573 0.7570 0.2110 0.071 Uiso 1 1 calc R U
C4 C 0.2078(3) 0.6318(3) 0.19797(11) 0.0545(8) Uani 1 1 d . .
C5 C 0.3262(4) 0.6139(4) 0.17648(12) 0.0623(9) Uani 1 1 d . .
H5 H 0.3713 0.5333 0.1785 0.075 Uiso 1 1 calc R U
C6 C 0.3778(3) 0.7189(3) 0.15157(11) 0.0571(8) Uani 1 1 d . .
H6 H 0.4600 0.7090 0.1372 0.069 Uiso 1 1 calc R U
C7 C 0.3642(3) 0.9496(3) 0.11843(10) 0.0429(6) Uani 1 1 d . .
C8 C 0.3158(3) 0.9599(3) 0.07108(10) 0.0471(7) Uani 1 1 d . .
C9 C 0.4551(3) 1.0370(3) 0.13477(10) 0.0457(6) Uani 1 1 d . .
C10 C 0.5063(3) 1.0329(4) 0.18335(11) 0.0606(9) Uani 1 1 d . .
H10A H 0.4587 0.9640 0.2000 0.073 Uiso 1 1 calc R U
H10B H 0.4862 1.1173 0.1981 0.073 Uiso 1 1 calc R U
C11 C 0.6541(4) 1.0068(4) 0.18779(14) 0.0709(10) Uani 1 1 d . .
H11A H 0.6711 0.9709 0.2182 0.085 Uiso 1 1 calc R U
H11B H 0.6787 0.9389 0.1656 0.085 Uiso 1 1 calc R U
C12 C 0.7433(4) 1.1252(4) 0.18073(17) 0.0852(12) Uani 1 1 d . .
H12A H 0.7178 1.1949 0.2021 0.102 Uiso 1 1 calc R U
H12B H 0.8344 1.0999 0.1876 0.102 Uiso 1 1 calc R U
C13 C 0.1672(5) 0.8726(5) 0.01591(13) 0.0979(16) Uani 1 1 d . .
H13A H 0.2283 0.8337 -0.0057 0.147 Uiso 1 1 calc R U
H13B H 0.1506 0.9636 0.0075 0.147 Uiso 1 1 calc R U
H13C H 0.0851 0.8238 0.0155 0.147 Uiso 1 1 calc R U
F1 F 0.1547(2) 0.5297(2) 0.22262(7) 0.0785(7) Uani 1 1 d . .
N1 N 0.5054(3) 1.1339(3) 0.10605(9) 0.0574(7) Uani 1 1 d . .
H1 H 0.4778 1.1315 0.0766 0.086 Uiso 1 1 d R U
O1 O 0.5630(3) 1.3299(3) 0.15532(11) 0.0903(9) Uani 1 1 d . .
O2 O 0.6396(3) 1.3117(3) 0.07530(10) 0.0894(9) Uani 1 1 d . .
O3 O 0.3508(2) 1.0412(2) 0.04264(7) 0.0600(6) Uani 1 1 d . .
O4 O 0.2240(2) 0.8677(2) 0.06162(7) 0.0666(7) Uani 1 1 d . .
O5 O 0.7367(3) 1.1772(3) 0.13363(11) 0.0820(8) Uani 1 1 d . .
S1 S 0.60963(9) 1.25171(9) 0.11809(4) 0.0649(3) Uani 1 1 d . .

loop_
_atom_site_aniso_label
_atom_site_aniso_U_11
_atom_site_aniso_U_22
_atom_site_aniso_U_33
_atom_site_aniso_U_23
_atom_site_aniso_U_13
_atom_site_aniso_U_12
C1 0.0456(15) 0.0425(15) 0.0419(15) -0.0016(12) -0.0016(12) -0.0060(12)
C2 0.0485(16) 0.0496(17) 0.070(2) 0.0048(15) 0.0052(15) 0.0019(14)
C3 0.0469(16) 0.0648(19) 0.065(2) 0.0081(17) 0.0074(15) -0.0085(16)
C4 0.0613(19) 0.0549(18) 0.0474(16) 0.0103(15) -0.0088(15) -0.0134(15)
C5 0.070(2) 0.0527(19) 0.064(2) 0.0139(16) -0.0013(18) 0.0072(16)
C6 0.0576(19) 0.0559(19) 0.0579(19) 0.0074(14) 0.0085(15) 0.0060(15)
C7 0.0447(14) 0.0410(14) 0.0431(15) 0.0004(12) 0.0031(12) -0.0037(12)
C8 0.0451(16) 0.0485(16) 0.0475(16) 0.0002(14) 0.0018(13) -0.0021(13)
C9 0.0449(15) 0.0462(15) 0.0460(15) -0.0038(13) 0.0082(13) -0.0067(13)
C10 0.064(2) 0.067(2) 0.0508(18) -0.0102(16) 0.0029(15) -0.0176(17)
C11 0.073(2) 0.071(2) 0.069(2) 0.0016(18) -0.0133(19) -0.0046(18)
C12 0.060(2) 0.085(3) 0.110(3) 0.017(3) -0.019(2) -0.009(2)
C13 0.103(3) 0.129(4) 0.062(2) 0.016(2) -0.033(2) -0.053(3)
F1 0.0875(16) 0.0715(13) 0.0765(13) 0.0331(11) -0.0040(11) -0.0223(11)
N1 0.0622(17) 0.0549(16) 0.0552(15) -0.0034(12) 0.0043(12) -0.0211(12)
O1 0.102(2) 0.0603(16) 0.108(2) -0.0313(15) -0.0153(19) 0.0011(16)
O2 0.097(2) 0.0627(15) 0.109(2) 0.0244(16) 0.0002(17) -0.0310(15)
O3 0.0649(14) 0.0649(14) 0.0504(12) 0.0105(11) -0.0020(10) -0.0150(11)
O4 0.0768(16) 0.0723(15) 0.0509(13) 0.0057(11) -0.0141(11) -0.0292(12)
O5 0.0526(14) 0.0785(17) 0.115(2) 0.0133(17) 0.0047(14) -0.0123(13)
S1 0.0616(5) 0.0431(4) 0.0902(7) -0.0012(4) -0.0028(5) -0.0146(4)

loop_
_atom_type_symbol
_atom_type_description
_atom_type_scat_dispersion_real
_atom_type_scat_dispersion_imag
_atom_type_scat_source
C C 0.0033 0.0016 'International Tables Vol C Tables 4.2.6.8 and 6.1.1.4'
H H 0.0000 0.0000 'International Tables Vol C Tables 4.2.6.8 and 6.1.1.4'
N N 0.0061 0.0033 'International Tables Vol C Tables 4.2.6.8 and 6.1.1.4'
O O 0.0106 0.0060 'International Tables Vol C Tables 4.2.6.8 and 6.1.1.4'
F F 0.0171 0.0103 'International Tables Vol C Tables 4.2.6.8 and 6.1.1.4'
S S 0.1246 0.1234 'International Tables Vol C Tables 4.2.6.8 and 6.1.1.4'

loop_
_geom_angle_atom_site_label_1
_geom_angle_atom_site_label_2
_geom_angle_atom_site_label_3
_geom_angle
C2 C1 C6 117.9(3)
C2 C1 C7 120.7(3)
C6 C1 C7 121.4(3)
C1 C2 C3 121.0(3)
C1 C2 H2 119.5
C3 C2 H2 119.5
C4 C3 C2 118.4(3)
C4 C3 H3 120.8
C2 C3 H3 120.8
C5 C4 C3 122.9(3)
C5 C4 F1 119.1(3)
C3 C4 F1 118.0(3)
C4 C5 C6 118.0(3)
C4 C5 H5 121.0
C6 C5 H5 121.0
C5 C6 C1 121.8(3)
C5 C6 H6 119.1
C1 C6 H6 119.1
C9 C7 C8 120.6(3)
C9 C7 C1 122.0(3)
C8 C7 C1 117.4(2)
O3 C8 O4 121.8(3)
O3 C8 C7 126.2(3)
O4 C8 C7 112.0(2)
C7 C9 N1 119.6(3)
C7 C9 C10 122.9(3)
N1 C9 C10 117.5(3)
C9 C10 C11 114.9(3)
C9 C10 H10A 108.5
C11 C10 H10A 108.5
C9 C10 H10B 108.5
C11 C10 H10B 108.5
H10A C10 H10B 107.5
C12 C11 C10 115.9(3)
C12 C11 H11A 108.3
C10 C11 H11A 108.3
C12 C11 H11B 108.3
C10 C11 H11B 108.3
H11A C11 H11B 107.4
O5 C12 C11 112.5(3)
O5 C12 H12A 109.1
C11 C12 H12A 109.1
O5 C12 H12B 109.1
C11 C12 H12B 109.1
H12A C12 H12B 107.8
O4 C13 H13A 109.5
O4 C13 H13B 109.5
H13A C13 H13B 109.5
O4 C13 H13C 109.5
H13A C13 H13C 109.5
H13B C13 H13C 109.5
C9 N1 S1 128.6(2)
C9 N1 H1 116.3
S1 N1 H1 115.1
C8 O4 C13 116.0(3)
C12 O5 S1 118.8(3)
O2 S1 O1 120.33(19)
O2 S1 O5 106.67(18)
O1 S1 O5 108.61(19)
O2 S1 N1 105.08(16)
O1 S1 N1 110.88(16)
O5 S1 N1 104.04(15)

loop_
_geom_bond_atom_site_label_1
_geom_bond_atom_site_label_2
_geom_bond_distance
C1 C2 1.377(4)
C1 C6 1.384(4)
C1 C7 1.496(4)
C2 C3 1.389(4)
C2 H2 0.9300
C3 C4 1.360(5)
C3 H3 0.9300
C4 C5 1.354(5)
C4 F1 1.359(3)
C5 C6 1.380(5)
C5 H5 0.9300
C6 H6 0.9300
C7 C9 1.353(4)
C7 C8 1.461(4)
C8 O3 1.213(3)
C8 O4 1.334(4)
C9 N1 1.377(4)
C9 C10 1.501(5)
C10 C11 1.513(5)
C10 H10A 0.9700
C10 H10B 0.9700
C11 C12 1.502(5)
C11 H11A 0.9700
C11 H11B 0.9700
C12 O5 1.465(5)
C12 H12A 0.9700
C12 H12B 0.9700
C13 O4 1.445(4)
C13 H13A 0.9600
C13 H13B 0.9600
C13 H13C 0.9600
N1 S1 1.618(3)
N1 H1 0.8999
O1 S1 1.415(3)
O2 S1 1.413(3)
O5 S1 1.547(3)

loop_
_geom_hbond_atom_site_label_D
_geom_hbond_atom_site_label_H
_geom_hbond_atom_site_label_A
_geom_hbond_distance_DH
_geom_hbond_distance_HA
_geom_hbond_distance_DA
_geom_hbond_angle_DHA
_geom_hbond_site_symmetry_A
N1 H1 O3 0.90 1.85 2.582(3) 137.0 .
C13 H13C F1 0.96 2.40 3.206(5) 141.3 3_554
C10 H10B O1 0.97 2.59 3.144(5) 116.6 .
C10 H10A F1 0.97 2.55 3.336(4) 138.7 8_665
C10 H10A F1 0.97 2.55 3.336(4) 138.7 8_665
C10 H10B O1 0.97 2.59 3.144(5) 116.6 .
C13 H13C F1 0.96 2.40 3.206(5) 141.3 3_554
N1 H1 O3 0.90 1.85 2.582(3) 137.0 .

loop_
_geom_torsion_atom_site_label_1
_geom_torsion_atom_site_label_2
_geom_torsion_atom_site_label_3
_geom_torsion_atom_site_label_4
_geom_torsion
C6 C1 C2 C3 -1.9(5)
C7 C1 C2 C3 177.4(3)
C1 C2 C3 C4 0.7(5)
C2 C3 C4 C5 0.1(5)
C2 C3 C4 F1 -179.4(3)
C3 C4 C5 C6 0.3(5)
F1 C4 C5 C6 179.8(3)
C4 C5 C6 C1 -1.5(5)
C2 C1 C6 C5 2.3(5)
C7 C1 C6 C5 -177.0(3)
C2 C1 C7 C9 96.5(4)
C6 C1 C7 C9 -84.2(4)
C2 C1 C7 C8 -84.3(3)
C6 C1 C7 C8 95.0(4)
C9 C7 C8 O3 1.1(5)
C1 C7 C8 O3 -178.1(3)
C9 C7 C8 O4 -178.3(3)
C1 C7 C8 O4 2.5(4)
C8 C7 C9 N1 -2.0(4)
C1 C7 C9 N1 177.2(3)
C8 C7 C9 C10 178.7(3)
C1 C7 C9 C10 -2.1(5)
C7 C9 C10 C11 117.5(4)
N1 C9 C10 C11 -61.8(4)
C9 C10 C11 C12 80.9(4)
C10 C11 C12 O5 -64.9(5)
C7 C9 N1 S1 177.4(2)
C10 C9 N1 S1 -3.2(4)
O3 C8 O4 C13 -1.3(5)
C7 C8 O4 C13 178.2(3)
C11 C12 O5 S1 71.8(4)
C12 O5 S1 O2 169.2(3)
C12 O5 S1 O1 38.1(3)
C12 O5 S1 N1 -80.0(3)
C9 N1 S1 O2 173.0(3)
C9 N1 S1 O1 -55.5(3)
C9 N1 S1 O5 61.0(3)
